data_7202748
loop_
_publ_author_name
'Kuan, Fong Sheen'
'Mohr, Fabian'
'Tadbuppa, Primjira P.'
'Tiekink, Edward R. T.'

_publ_section_title
;
 Principles of crystal packing in O-isopropyl-N-aryl-thiocarbamides:
 iPrOC(?S)N(H)C6H4-4-Y: Y = H, Cl, and Me
;
_journal_issue 7
_journal_name_full CrystEngComm
_journal_page_first 574
_journal_paper_doi 10.1039/b701489a
_journal_volume 9
_journal_year 2007
_chemical_formula_moiety 'C10 H12 Cl N O S'
_chemical_formula_sum 'C10 H12 Cl N O S'
_chemical_formula_weight 229.72
_chemical_name_systematic
;
?
;
_space_group_IT_number 14
_symmetry_cell_setting monoclinic
_symmetry_space_group_name_Hall '-P 2ybc'
_symmetry_space_group_name_H-M 'P 1 21/c 1'
_atom_sites_solution_hydrogens geom
_atom_sites_solution_primary direct
_atom_sites_solution_secondary difmap
_audit_creation_method SHELXL-97
_cell_angle_alpha 90
_cell_angle_beta 99.827(1)
_cell_angle_gamma 90
_cell_formula_units_Z 4
_cell_length_a 7.1307(6)
_cell_length_b 19.8847(17)
_cell_length_c 8.2842(6)
_cell_measurement_reflns_used 2.3
_cell_measurement_temperature 223(2)
_cell_measurement_theta_max 2701
_cell_measurement_theta_min 28.1
_cell_volume 1157.40(16)
_computing_cell_refinement 'SAINT (Bruker, 2000)'
_computing_data_collection 'SMART (Bruker, 2000)'
_computing_data_reduction 'SHELXTL (Bruker, 2000)'
_computing_molecular_graphics 'ORTEPII (Johnson, 1976)'
_computing_publication_material 'SHEXLTL (Bruker, 2000)'
_computing_structure_refinement 'SHELXL-97 (Sheldrick, 1997)'
_computing_structure_solution 'SIR92 (Altomare et al., 1992)'
_diffrn_ambient_temperature 223(2)
_diffrn_measured_fraction_theta_full 0.996
_diffrn_measured_fraction_theta_max 0.996
_diffrn_measurement_device_type 'Bruker AXS SMART CCD'
_diffrn_measurement_method '\w & \f scans'
_diffrn_radiation_monochromator graphite
_diffrn_radiation_source 'fine-focus sealed tube'
_diffrn_radiation_type MoK\a
_diffrn_radiation_wavelength 0.71069
_diffrn_reflns_av_R_equivalents 0.028
_diffrn_reflns_av_sigmaI/netI 0.037
_diffrn_reflns_limit_h_max 7
_diffrn_reflns_limit_h_min -10
_diffrn_reflns_limit_k_max 27
_diffrn_reflns_limit_k_min -27
_diffrn_reflns_limit_l_max 10
_diffrn_reflns_limit_l_min -11
_diffrn_reflns_number 9569
_diffrn_reflns_theta_full 30.0
_diffrn_reflns_theta_max 30.0
_diffrn_reflns_theta_min 2.7
_diffrn_standards_decay_% 0
_diffrn_standards_number 0
_exptl_absorpt_coefficient_mu 0.479
_exptl_absorpt_correction_T_max 1
_exptl_absorpt_correction_T_min 0.699
_exptl_absorpt_correction_type multi-scan
_exptl_absorpt_process_details '(SADABS, Bruker, 2000 & Blessing, 1995)'
_exptl_crystal_colour colourless
_exptl_crystal_density_diffrn 1.318
_exptl_crystal_density_method 'not measured'
_exptl_crystal_description plate
_exptl_crystal_F_000 480
_exptl_crystal_size_max 0.35
_exptl_crystal_size_mid 0.31
_exptl_crystal_size_min 0.04
_refine_diff_density_max 0.37
_refine_diff_density_min -0.23
_refine_diff_density_rms 0.065
_refine_ls_extinction_method none
_refine_ls_goodness_of_fit_ref 1.05
_refine_ls_hydrogen_treatment constr
_refine_ls_matrix_type full
_refine_ls_number_parameters 127
_refine_ls_number_reflns 3362
_refine_ls_number_restraints 0
_refine_ls_restrained_S_all 1.05
_refine_ls_R_factor_all 0.059
_refine_ls_R_factor_gt 0.044
_refine_ls_shift/su_max <0.001
_refine_ls_shift/su_mean 0.000
_refine_ls_structure_factor_coef Fsqd
_refine_ls_weighting_details 'calc w=1/[\s^2^(Fo^2^)+(0.0683P)^2^+0.0786P] where P=(Fo^2^+2Fc^2^)/3'
_refine_ls_weighting_scheme calc
_refine_ls_wR_factor_gt 0.113
_refine_ls_wR_factor_ref 0.121
_reflns_number_gt 2590
_reflns_number_total 3362
_reflns_threshold_expression I>2\s(I)
_cod_data_source_file b701489a.txt
_cod_data_source_block (2)
_cod_original_sg_symbol_H-M P21/c
_cod_database_code 7202748

loop_
_symmetry_equiv_pos_as_xyz
'x, y, z'
'-x, y+1/2, -z+1/2'
'-x, -y, -z'
'x, -y-1/2, z-1/2'

loop_
_atom_site_label
_atom_site_type_symbol
_atom_site_fract_x
_atom_site_fract_y
_atom_site_fract_z
_atom_site_U_iso_or_equiv
_atom_site_adp_type
_atom_site_occupancy
_atom_site_symmetry_multiplicity
_atom_site_calc_flag
_atom_site_refinement_flags
_atom_site_disorder_assembly
_atom_site_disorder_group
Cl1 Cl 0.78250(6) 0.10053(2) -0.48149(6) 0.05135(15) Uani 1 1 d . . .
S1 S 0.03003(6) 0.07367(2) 0.20298(4) 0.03969(14) Uani 1 1 d . . .
O1 O 0.28826(17) 0.15361(5) 0.10328(13) 0.0399(3) Uani 1 1 d . . .
N1 N 0.21903(18) 0.06110(6) -0.04274(15) 0.0340(3) Uani 1 1 d . . .
H1 H 0.1477 0.0257 -0.0660 0.041 Uiso 1 1 calc R . .
C1 C 0.1856(2) 0.09785(7) 0.08476(17) 0.0306(3) Uani 1 1 d . . .
C2 C 0.3569(2) 0.07290(6) -0.14452(17) 0.0294(3) Uani 1 1 d . . .
C3 C 0.3020(2) 0.06494(7) -0.31247(18) 0.0338(3) Uani 1 1 d . . .
H3 H 0.1751 0.0541 -0.3558 0.041 Uiso 1 1 calc R . .
C4 C 0.4333(2) 0.07281(8) -0.41660(19) 0.0356(3) Uani 1 1 d . . .
H4 H 0.3967 0.0669 -0.5302 0.043 Uiso 1 1 calc R . .
C5 C 0.6184(2) 0.08950(7) -0.35121(18) 0.0347(3) Uani 1 1 d . . .
C6 C 0.6752(2) 0.09681(8) -0.18408(19) 0.0369(3) Uani 1 1 d . . .
H6 H 0.8023 0.1076 -0.1412 0.044 Uiso 1 1 calc R . .
C7 C 0.5452(2) 0.08823(7) -0.08062(18) 0.0337(3) Uani 1 1 d . . .
H7 H 0.5836 0.0927 0.0332 0.040 Uiso 1 1 calc R . .
C8 C 0.2663(3) 0.20223(8) 0.2326(2) 0.0460(4) Uani 1 1 d . . .
H8 H 0.2412 0.1780 0.3312 0.055 Uiso 1 1 calc R . .
C9 C 0.1037(4) 0.24853(11) 0.1719(3) 0.0695(6) Uani 1 1 d . . .
H9A H -0.0140 0.2230 0.1518 0.104 Uiso 1 1 calc R . .
H9B H 0.1243 0.2697 0.0709 0.104 Uiso 1 1 calc R . .
H9C H 0.0954 0.2828 0.2537 0.104 Uiso 1 1 calc R . .
C10 C 0.4555(4) 0.23732(11) 0.2701(3) 0.0679(6) Uani 1 1 d . . .
H10A H 0.5539 0.2049 0.3105 0.102 Uiso 1 1 calc R . .
H10B H 0.4508 0.2715 0.3527 0.102 Uiso 1 1 calc R . .
H10C H 0.4839 0.2582 0.1712 0.102 Uiso 1 1 calc R . .

loop_
_atom_site_aniso_label
_atom_site_aniso_U_11
_atom_site_aniso_U_22
_atom_site_aniso_U_33
_atom_site_aniso_U_23
_atom_site_aniso_U_13
_atom_site_aniso_U_12
Cl1 0.0423(2) 0.0622(3) 0.0553(3) 0.00095(19) 0.0246(2) -0.00199(18)
S1 0.0413(2) 0.0483(2) 0.0318(2) -0.00644(15) 0.01276(16) -0.01028(16)
O1 0.0527(7) 0.0305(5) 0.0399(6) -0.0081(4) 0.0175(5) -0.0082(5)
N1 0.0350(7) 0.0324(6) 0.0373(6) -0.0078(5) 0.0135(5) -0.0077(5)
C1 0.0317(7) 0.0312(7) 0.0290(6) -0.0003(5) 0.0053(5) -0.0002(5)
C2 0.0300(7) 0.0244(6) 0.0348(7) -0.0014(5) 0.0087(5) 0.0003(5)
C3 0.0273(7) 0.0366(7) 0.0375(7) -0.0064(6) 0.0060(6) -0.0003(5)
C4 0.0347(8) 0.0393(8) 0.0334(7) -0.0035(6) 0.0079(6) 0.0028(6)
C5 0.0308(7) 0.0328(7) 0.0427(8) 0.0010(6) 0.0127(6) 0.0034(6)
C6 0.0258(7) 0.0404(8) 0.0440(8) -0.0013(6) 0.0045(6) 0.0008(6)
C7 0.0317(7) 0.0352(7) 0.0335(7) 0.0003(5) 0.0033(6) 0.0025(6)
C8 0.0752(12) 0.0304(7) 0.0350(7) -0.0063(6) 0.0165(8) -0.0042(8)
C9 0.1012(19) 0.0474(10) 0.0651(12) -0.0007(9) 0.0295(12) 0.0207(11)
C10 0.0963(18) 0.0458(11) 0.0609(12) -0.0153(9) 0.0114(12) -0.0244(11)

loop_
_atom_type_symbol
_atom_type_description
_atom_type_scat_dispersion_real
_atom_type_scat_dispersion_imag
_atom_type_scat_source
C C 0.0033 0.0016 'International Tables Vol C Tables 4.2.6.8 and 6.1.1.4'
H H 0.0000 0.0000 'International Tables Vol C Tables 4.2.6.8 and 6.1.1.4'
N N 0.0061 0.0033 'International Tables Vol C Tables 4.2.6.8 and 6.1.1.4'
O O 0.0106 0.0060 'International Tables Vol C Tables 4.2.6.8 and 6.1.1.4'
S S 0.1246 0.1234 'International Tables Vol C Tables 4.2.6.8 and 6.1.1.4'
Cl Cl 0.1484 0.1585 'International Tables Vol C Tables 4.2.6.8 and 6.1.1.4'

loop_
_geom_angle_atom_site_label_1
_geom_angle_atom_site_label_2
_geom_angle_atom_site_label_3
_geom_angle
_geom_angle_site_symmetry_1
_geom_angle_site_symmetry_3
_geom_angle_publ_flag
C1 O1 C8 120.64(12) . . ?
C1 N1 C2 127.81(12) . . ?
C1 N1 H1 116.1 . . ?
C2 N1 H1 116.1 . . ?
O1 C1 N1 112.29(12) . . ?
O1 C1 S1 125.65(11) . . ?
N1 C1 S1 122.06(11) . . ?
C3 C2 C7 119.68(14) . . ?
C3 C2 N1 118.10(13) . . ?
C7 C2 N1 122.12(13) . . ?
C4 C3 C2 120.40(14) . . ?
C4 C3 H3 119.8 . . ?
C2 C3 H3 119.8 . . ?
C5 C4 C3 119.04(14) . . ?
C5 C4 H4 120.5 . . ?
C3 C4 H4 120.5 . . ?
C4 C5 C6 121.09(14) . . ?
C4 C5 Cl1 119.19(12) . . ?
C6 C5 Cl1 119.71(12) . . ?
C7 C6 C5 119.79(14) . . ?
C7 C6 H6 120.1 . . ?
C5 C6 H6 120.1 . . ?
C6 C7 C2 119.97(14) . . ?
C6 C7 H7 120.0 . . ?
C2 C7 H7 120.0 . . ?
O1 C8 C9 109.38(15) . . ?
O1 C8 C10 104.60(15) . . ?
C9 C8 C10 113.57(17) . . ?
O1 C8 H8 109.7 . . ?
C9 C8 H8 109.7 . . ?
C10 C8 H8 109.7 . . ?
C8 C9 H9A 109.5 . . ?
C8 C9 H9B 109.5 . . ?
H9A C9 H9B 109.5 . . ?
C8 C9 H9C 109.5 . . ?
H9A C9 H9C 109.5 . . ?
H9B C9 H9C 109.5 . . ?
C8 C10 H10A 109.5 . . ?
C8 C10 H10B 109.5 . . ?
H10A C10 H10B 109.5 . . ?
C8 C10 H10C 109.5 . . ?
H10A C10 H10C 109.5 . . ?
H10B C10 H10C 109.5 . . ?

loop_
_geom_bond_atom_site_label_1
_geom_bond_atom_site_label_2
_geom_bond_distance
_geom_bond_site_symmetry_2
_geom_bond_publ_flag
Cl1 C5 1.7361(15) . ?
S1 C1 1.6708(15) . ?
O1 C1 1.3231(17) . ?
O1 C8 1.4711(18) . ?
N1 C1 1.3388(18) . ?
N1 C2 1.4197(18) . ?
N1 H1 0.8700 . ?
C2 C3 1.389(2) . ?
C2 C7 1.390(2) . ?
C3 C4 1.386(2) . ?
C3 H3 0.9400 . ?
C4 C5 1.379(2) . ?
C4 H4 0.9400 . ?
C5 C6 1.382(2) . ?
C6 C7 1.377(2) . ?
C6 H6 0.9400 . ?
C7 H7 0.9400 . ?
C8 C9 1.499(3) . ?
C8 C10 1.503(3) . ?
C8 H8 0.9900 . ?
C9 H9A 0.9700 . ?
C9 H9B 0.9700 . ?
C9 H9C 0.9700 . ?
C10 H10A 0.9700 . ?
C10 H10B 0.9700 . ?
C10 H10C 0.9700 . ?

loop_
_cod_related_entry_id
_cod_related_entry_database
_cod_related_entry_code
1 ChemSpider 21149187
